data_2216096
loop_
_publ_author_name
'Deng, Liping'
'Wang, Wei'
'Lv, Jianguo'

_publ_section_title
;
 Ornidazole hemihydrate
;
_journal_coeditor_code RK2037
_journal_issue 11
_journal_name_full 'Acta Crystallographica Section E'
_journal_page_first o4204
_journal_page_last o4204
_journal_paper_doi 10.1107/S1600536807045680
_journal_volume 63
_journal_year 2007
_chemical_formula_iupac 'C7 H10 Cl N3 O3, 0.5H2 O'
_chemical_formula_moiety 'C7 H10 Cl N3 O3, 0.5(H2 O)'
_chemical_formula_sum 'C7 H11 Cl N3 O3.5'
_chemical_formula_weight 228.64
_chemical_name_systematic
;
Ornidazole hemihydrate
;
_space_group_IT_number 15
_symmetry_cell_setting monoclinic
_symmetry_space_group_name_Hall '-C 2yc'
_symmetry_space_group_name_H-M 'C 1 2/c 1'
_cell_angle_alpha 90.0000
_cell_angle_beta 103.996(14)
_cell_angle_gamma 90.0000
_cell_formula_units_Z 16
_cell_length_a 23.202(8)
_cell_length_b 8.289(2)
_cell_length_c 22.270(7)
_cell_measurement_reflns_used 14509
_cell_measurement_temperature 298.0(10)
_cell_measurement_theta_max 27.5
_cell_measurement_theta_min 3.1
_cell_volume 4156(2)
_computing_cell_refinement '<i>PROCESS-AUTO</i> (Rigaku/MSC & Rigaku, 2004)'
_computing_data_collection '<i>PROCESS-AUTO</i> (Rigaku/MSC & Rigaku, 2004)'
_computing_data_reduction '<i>CrystalStructure</i> (Rigaku/MSC & Rigaku, 2004)'
_computing_molecular_graphics '<i>ORTEP-3 for Windows</i> (Farrugia, 1997)'
_computing_publication_material '<i>CrystalStructure</i> (Rigaku/MSC & Rigaku, 2004)'
_computing_structure_refinement '<i>CRYSTALS</i> (Betteridge <i>et al.</i>,  2003)'
_computing_structure_solution '<i>SIR97</i> (Altomare <i>et al.</i>,  1999)'
_diffrn_detector_area_resol_mean 10.00
_diffrn_measured_fraction_theta_full 0.998
_diffrn_measured_fraction_theta_max 0.998
_diffrn_measurement_device_type 'Rigaku R-AXIS RAPID'
_diffrn_measurement_method \w
_diffrn_radiation_type 'Mo K\a'
_diffrn_radiation_wavelength 0.71075
_diffrn_reflns_av_R_equivalents 0.026
_diffrn_reflns_limit_h_max 30
_diffrn_reflns_limit_h_min -30
_diffrn_reflns_limit_k_max 9
_diffrn_reflns_limit_k_min -10
_diffrn_reflns_limit_l_max 28
_diffrn_reflns_limit_l_min -28
_diffrn_reflns_number 18814
_diffrn_reflns_theta_full 27.48
_diffrn_reflns_theta_max 27.48
_exptl_absorpt_coefficient_mu 0.361
_exptl_absorpt_correction_T_max 0.914
_exptl_absorpt_correction_T_min 0.890
_exptl_absorpt_correction_type multi-scan
_exptl_absorpt_process_details '(ABSCOR; Higashi, 1995)'
_exptl_crystal_colour Colourless
_exptl_crystal_density_diffrn 1.462
_exptl_crystal_density_method 'not measured'
_exptl_crystal_description Block
_exptl_crystal_F_000 1904.00
_exptl_crystal_size_max 0.31
_exptl_crystal_size_mid 0.28
_exptl_crystal_size_min 0.25
_refine_diff_density_max 0.59
_refine_diff_density_min -0.62
_refine_ls_extinction_coef 9E1(4)
_refine_ls_extinction_method
;
Larson, A. C. (1970). Crystallographic Computing, edited by F.
R. Ahmed, pp. 291--294. Copenhagen: Munksgaard.
;
_refine_ls_goodness_of_fit_ref 1.005
_refine_ls_hydrogen_treatment constr
_refine_ls_number_parameters 263
_refine_ls_number_reflns 4755
_refine_ls_number_restraints 0
_refine_ls_R_factor_gt 0.0447
_refine_ls_shift/su_max 0.0000
_refine_ls_structure_factor_coef Fsqd
_refine_ls_weighting_details 'w = 1/[0.002Fo^2^ + \s(Fo^2^)]/(4Fo^2^)'
_refine_ls_weighting_scheme calc
_refine_ls_wR_factor_ref 0.1456
_reflns_number_gt 3287
_reflns_number_total 4755
_reflns_threshold_expression F^2^>2\s(F^2^)
_cod_data_source_file rk2037.cif
_cod_data_source_block I
_cod_depositor_comments
;
The following automatic conversions were performed:
'_symmetry_cell_setting' value 'Monoclinic' changed to 'monoclinic'
according to '/home/saulius/struct/CIF-dictionaries/cif_core.dic'
dictionary named 'cif_core.dic' version 2.4.1 from 2010-06-29.

Automatic conversion script
Id: cif_fix_enum 1527 2010-12-29 10:47:43Z saulius 

The following automatic conversions were performed:

'_symmetry_cell_setting' value 'Monoclinic' changed to 'monoclinic'
according to /home/saulius/struct/CIF-dictionaries/cif_core.dic
dictionary named 'cif_core.dic' version 2.4.1 from 2010-06-29.

Automatic conversion script
Id: cif_fix_values 1715 2011-07-08 13:25:40Z adriana 
;
_cod_original_sg_symbol_H-M 'C 2/c'
_cod_original_formula_sum 'C7 H11 Cl1 N3 O3.5'
_cod_database_code 2216096
_cod_database_fobs_code 2216096

loop_
_symmetry_equiv_pos_site_id
_symmetry_equiv_pos_as_xyz
1 +X,+Y,+Z
2 -X,+Y,1/2-Z
3 -X,-Y,-Z
4 +X,-Y,1/2+Z
5 1/2+X,1/2+Y,+Z
6 1/2-X,1/2+Y,1/2-Z
7 1/2-X,1/2-Y,-Z
8 1/2+X,1/2-Y,1/2+Z

loop_
_atom_site_type_symbol
_atom_site_label
_atom_site_fract_x
_atom_site_fract_y
_atom_site_fract_z
_atom_site_U_iso_or_equiv
_atom_site_adp_type
_atom_site_calc_flag
_atom_site_refinement_flags
_atom_site_occupancy
Cl Cl1 0.51877(3) 0.54256(8) 0.64516(4) 0.0940(2) Uani d . 1.00
Cl Cl2 0.36375(4) 1.26213(8) 0.21447(4) 0.0870(2) Uani d . 1.00
O O7 0.12252(6) 0.44528(16) 0.43419(6) 0.0487(3) Uani d . 1.00
O O11 0.38555(6) 0.74189(13) 0.52290(6) 0.0433(3) Uani d . 1.00
O O12 0.43759(6) 0.28657(19) 0.48376(8) 0.0615(4) Uani d . 1.00
O O13 0.37775(9) 0.1710(2) 0.40646(9) 0.0889(6) Uani d . 1.00
O O21 0.43764(6) 0.9665(2) 0.18369(6) 0.0604(4) Uani d . 1.00
O O22 0.31344(9) 0.6537(2) 0.19209(8) 0.0759(5) Uani d . 1.00
O O23 0.25133(9) 0.5497(2) 0.23892(10) 0.0952(7) Uani d . 1.00
N N11 0.33913(6) 0.42982(16) 0.51646(6) 0.0347(3) Uani d . 1.00
N N12 0.24678(6) 0.42340(19) 0.45819(8) 0.0454(4) Uani d . 1.00
N N13 0.38789(8) 0.2606(2) 0.45115(8) 0.0508(4) Uani d . 1.00
N N21 0.38473(6) 0.75918(17) 0.30684(6) 0.0384(3) Uani d . 1.00
N N22 0.36136(8) 0.7319(2) 0.39693(8) 0.0484(4) Uani d . 1.00
N N23 0.29640(8) 0.6258(2) 0.23892(9) 0.0590(5) Uani d . 1.00
C C11 0.46743(8) 0.6864(2) 0.60469(10) 0.0475(5) Uani d . 1.00
C C12 0.42434(8) 0.6139(2) 0.54889(8) 0.0374(4) Uani d . 1.00
C C13 0.38913(6) 0.4751(2) 0.56720(8) 0.0368(4) Uani d . 1.00
C C14 0.33813(8) 0.3374(2) 0.46472(8) 0.0388(4) Uani d . 1.00
C C15 0.28143(9) 0.3346(2) 0.43015(9) 0.0438(4) Uani d . 1.00
C C16 0.28216(8) 0.4799(2) 0.51017(8) 0.0378(4) Uani d . 1.00
C C17 0.26214(9) 0.5812(2) 0.55585(10) 0.0501(5) Uani d . 1.00
C C21 0.39930(12) 1.0974(2) 0.26126(11) 0.0650(7) Uani d . 1.00
C C22 0.39831(9) 0.9501(2) 0.22289(9) 0.0496(5) Uani d . 1.00
C C23 0.41990(8) 0.8002(2) 0.26236(9) 0.0459(5) Uani d . 1.00
C C24 0.33042(8) 0.6820(2) 0.29689(9) 0.0438(4) Uani d . 1.00
C C25 0.31703(9) 0.6678(2) 0.35252(10) 0.0506(5) Uani d . 1.00
C C26 0.40150(8) 0.7856(2) 0.36831(8) 0.0388(4) Uani d . 1.00
C C27 0.45826(9) 0.8620(2) 0.40072(9) 0.0519(5) Uani d . 1.00
H H11 0.3781 0.7312 0.4804 0.052 Uiso c R 1.00
H H21 0.4123 0.9602 0.1424 0.074 Uiso c R 1.00
H H111 0.4450 0.7297 0.6326 0.057 Uiso c R 1.00
H H112 0.4892 0.7728 0.5908 0.057 Uiso c R 1.00
H H122 0.4460 0.5762 0.5189 0.045 Uiso c R 1.00
H H131 0.3742 0.5078 0.6024 0.044 Uiso c R 1.00
H H132 0.4151 0.3827 0.5785 0.044 Uiso c R 1.00
H H151 0.2684 0.2799 0.3929 0.053 Uiso c R 1.00
H H171 0.2206 0.6048 0.5409 0.060 Uiso c R 1.00
H H172 0.2684 0.5244 0.5945 0.060 Uiso c R 1.00
H H173 0.2843 0.6800 0.5619 0.060 Uiso c R 1.00
H H211 0.4402 1.1262 0.2802 0.078 Uiso c R 1.00
H H212 0.3786 1.0757 0.2933 0.078 Uiso c R 1.00
H H221 0.3579 0.9317 0.1978 0.060 Uiso c R 1.00
H H231 0.4606 0.8191 0.2852 0.055 Uiso c R 1.00
H H232 0.4187 0.7091 0.2347 0.055 Uiso c R 1.00
H H251 0.2826 0.6213 0.3592 0.061 Uiso c R 1.00
H H271 0.4599 0.8700 0.4441 0.062 Uiso c R 1.00
H H272 0.4909 0.7975 0.3950 0.062 Uiso c R 1.00
H H273 0.4608 0.9679 0.3841 0.062 Uiso c R 1.00
H H701 0.1147 0.5476 0.4490 0.058 Uiso c R 1.00
H H702 0.1637 0.4386 0.4380 0.058 Uiso c R 1.00

loop_
_atom_site_aniso_label
_atom_site_aniso_U_11
_atom_site_aniso_U_22
_atom_site_aniso_U_33
_atom_site_aniso_U_12
_atom_site_aniso_U_13
_atom_site_aniso_U_23
Cl1 0.0725(4) 0.0614(3) 0.1148(6) 0.0113(3) -0.0424(4) -0.0073(3)
Cl2 0.1094(5) 0.0701(4) 0.0873(5) 0.0288(3) 0.0349(4) 0.0337(3)
O7 0.0426(7) 0.0498(7) 0.0506(7) 0.0022(5) 0.0053(5) -0.0054(5)
O11 0.0546(7) 0.0402(6) 0.0349(6) 0.0055(5) 0.0103(5) 0.0015(5)
O12 0.0428(7) 0.0742(9) 0.0691(10) 0.0090(7) 0.0168(7) -0.0120(8)
O13 0.0853(12) 0.1008(13) 0.0805(12) 0.0155(10) 0.0200(10) -0.0501(11)
O21 0.0479(7) 0.0967(11) 0.0396(7) 0.0034(7) 0.0165(6) 0.0138(7)
O22 0.0980(13) 0.0804(11) 0.0395(8) -0.0058(9) -0.0024(8) -0.0063(7)
O23 0.0642(11) 0.1136(15) 0.0996(15) -0.0259(11) 0.0042(10) -0.0344(12)
N11 0.0328(7) 0.0361(6) 0.0346(7) 0.0018(5) 0.0069(5) -0.0001(5)
N12 0.0355(7) 0.0486(8) 0.0483(9) 0.0001(6) 0.0025(6) 0.0026(7)
N13 0.0540(10) 0.0498(9) 0.0506(9) 0.0072(7) 0.0167(8) -0.0085(7)
N21 0.0413(7) 0.0424(7) 0.0313(7) 0.0063(6) 0.0083(5) 0.0046(5)
N22 0.0544(9) 0.0546(9) 0.0376(8) 0.0031(7) 0.0134(7) 0.0078(7)
N23 0.0562(11) 0.0573(10) 0.0544(11) 0.0027(9) -0.0046(8) -0.0087(8)
C11 0.0412(9) 0.0422(9) 0.0540(11) 0.0029(7) 0.0015(8) -0.0085(8)
C12 0.0368(8) 0.0372(8) 0.0383(9) 0.0032(7) 0.0093(7) -0.0038(7)
C13 0.0361(8) 0.0416(8) 0.0310(8) 0.0013(7) 0.0047(6) -0.0005(6)
C14 0.0429(9) 0.0363(8) 0.0372(9) 0.0008(7) 0.0097(7) -0.0023(6)
C15 0.0480(10) 0.0429(9) 0.0365(9) -0.0042(8) 0.0024(7) -0.0026(7)
C16 0.0342(8) 0.0371(8) 0.0416(9) 0.0024(7) 0.0084(7) 0.0046(7)
C17 0.0457(10) 0.0535(10) 0.0532(11) 0.0095(8) 0.0160(9) 0.0003(8)
C21 0.0857(17) 0.0616(12) 0.0488(12) 0.0138(12) 0.0181(11) 0.0135(10)
C22 0.0488(10) 0.0629(11) 0.0405(10) 0.0081(9) 0.0177(8) 0.0127(8)
C23 0.0440(10) 0.0590(11) 0.0365(9) 0.0114(8) 0.0135(7) 0.0057(8)
C24 0.0420(9) 0.0460(9) 0.0411(10) 0.0029(7) 0.0055(7) 0.0017(7)
C25 0.0481(11) 0.0520(10) 0.0519(11) -0.0038(9) 0.0124(9) 0.0058(8)
C26 0.0431(9) 0.0397(8) 0.0328(8) 0.0065(7) 0.0077(7) 0.0048(6)
C27 0.0492(11) 0.0606(11) 0.0417(10) 0.0022(9) 0.0027(8) -0.0016(8)

loop_
_atom_type_symbol
_atom_type_description
_atom_type_scat_dispersion_real
_atom_type_scat_dispersion_imag
_atom_type_scat_source
C C 0.003 0.002
;
International Tables for Crystallography
(1992, Vol. C, Tables 4.2.6.8 and 6.1.1.4)
;
H H 0.000 0.000
;
International Tables for Crystallography
(1992, Vol. C, Table 6.1.1.4)
;
O O 0.011 0.006
;
International Tables for Crystallography
(1992, Vol. C, Tables 4.2.6.8 and 6.1.1.4)
;
N N 0.006 0.003
;
International Tables for Crystallography
(1992, Vol. C, Tables 4.2.6.8 and 6.1.1.4)
;
Cl Cl 0.148 0.159
;
International Tables for Crystallography
(1992, Vol. C, Tables 4.2.6.8 and 6.1.1.4)
;

loop_
_geom_angle_atom_site_label_1
_geom_angle_atom_site_label_2
_geom_angle_atom_site_label_3
_geom_angle
C13 N11 C14 129.75(14)
C13 N11 C16 124.89(14)
C14 N11 C16 105.31(13)
C15 N12 C16 106.46(15)
O12 N13 O13 124.1(2)
O12 N13 C14 119.65(16)
O13 N13 C14 116.28(17)
C23 N21 C24 129.28(15)
C23 N21 C26 125.24(15)
C24 N21 C26 105.43(16)
C25 N22 C26 106.19(17)
O22 N23 O23 123.43(19)
O22 N23 C24 119.36(18)
O23 N23 C24 117.2(2)
Cl1 C11 C12 112.27(13)
O11 C12 C11 105.34(13)
O11 C12 C13 110.20(14)
C11 C12 C13 111.70(15)
N11 C13 C12 111.38(13)
N11 C14 N13 125.40(14)
N11 C14 C15 107.59(16)
N13 C14 C15 127.01(16)
N12 C15 C14 109.45(16)
N11 C16 N12 111.18(16)
N11 C16 C17 124.20(14)
N12 C16 C17 124.61(16)
Cl2 C21 C22 110.50(15)
O21 C22 C21 110.69(18)
O21 C22 C23 105.16(16)
C21 C22 C23 112.22(16)
N21 C23 C22 114.63(16)
N21 C24 N23 125.63(18)
N21 C24 C25 107.19(15)
N23 C24 C25 127.17(18)
N22 C25 C24 109.48(18)
N21 C26 N22 111.71(15)
N21 C26 C27 124.64(18)
N22 C26 C27 123.64(16)
H701 O7 H702 107.3
C12 O11 H11 106.7
C22 O21 H21 104.3
Cl1 C11 H111 108.8
Cl1 C11 H112 108.8
C12 C11 H111 108.8
C12 C11 H112 108.8
H111 C11 H112 109.5
O11 C12 H122 109.8
C11 C12 H122 109.8
C13 C12 H122 109.8
N11 C13 H131 109.0
N11 C13 H132 109.0
C12 C13 H131 109.0
C12 C13 H132 109.0
H131 C13 H132 109.5
N12 C15 H151 125.3
C14 C15 H151 125.3
C16 C17 H171 109.5
C16 C17 H172 109.5
C16 C17 H173 109.5
H171 C17 H172 109.5
H171 C17 H173 109.5
H172 C17 H173 109.5
Cl2 C21 H211 109.2
Cl2 C21 H212 109.2
C22 C21 H211 109.2
C22 C21 H212 109.2
H211 C21 H212 109.5
O21 C22 H221 109.6
C21 C22 H221 109.6
C23 C22 H221 109.6
N21 C23 H231 108.2
N21 C23 H232 108.2
C22 C23 H231 108.2
C22 C23 H232 108.2
H231 C23 H232 109.5
N22 C25 H251 125.3
C24 C25 H251 125.3
C26 C27 H271 109.5
C26 C27 H272 109.5
C26 C27 H273 109.5
H271 C27 H272 109.5
H271 C27 H273 109.5
H272 C27 H273 109.5

loop_
_geom_bond_atom_site_label_1
_geom_bond_atom_site_label_2
_geom_bond_distance
Cl1 C11 1.7702(19)
Cl2 C21 1.793(2)
O11 C12 1.421(2)
O12 N13 1.224(2)
O13 N13 1.218(2)
O21 C22 1.414(2)
O22 N23 1.223(2)
O23 N23 1.221(2)
N11 C13 1.4593(19)
N11 C14 1.379(2)
N11 C16 1.360(2)
N12 C15 1.350(2)
N12 C16 1.332(2)
N13 C14 1.414(2)
N21 C23 1.468(2)
N21 C24 1.383(2)
N21 C26 1.347(2)
N22 C25 1.351(2)
N22 C26 1.326(2)
N23 C24 1.419(2)
C11 C12 1.518(2)
C12 C13 1.522(2)
C14 C15 1.354(2)
C16 C17 1.478(2)
C21 C22 1.488(3)
C22 C23 1.534(2)
C24 C25 1.353(3)
C26 C27 1.482(2)
O7 H701 0.944
O7 H702 0.940
O11 H11 0.925
O21 H21 0.965
C11 H111 0.970
C11 H112 0.970
C12 H122 0.980
C13 H131 0.970
C13 H132 0.970
C15 H151 0.930
C17 H171 0.960
C17 H172 0.960
C17 H173 0.960
C21 H211 0.970
C21 H212 0.970
C22 H221 0.980
C23 H231 0.970
C23 H232 0.970
C25 H251 0.930
C27 H271 0.960
C27 H272 0.960
C27 H273 0.960

loop_
_geom_hbond_atom_site_label_D
_geom_hbond_atom_site_label_H
_geom_hbond_atom_site_label_A
_geom_hbond_site_symmetry_A
_geom_hbond_distance_DH
_geom_hbond_distance_HA
_geom_hbond_distance_DA
_geom_hbond_angle_DHA
_geom_hbond_publ_flag
O7 H701 O11 7_566 0.944 1.854 2.7854(17) 168.7 y
O7 H702 N12 . 0.940 1.874 2.808(2) 171.6 y
O11 H11 N22 . 0.925 1.804 2.726(2) 174.1 y
O21 H21 O7 6_555 0.965 1.707 2.6643(18) 171.1 y

loop_
_geom_torsion_atom_site_label_1
_geom_torsion_atom_site_label_2
_geom_torsion_atom_site_label_3
_geom_torsion_atom_site_label_4
_geom_torsion
C13 N11 C14 N13 2.1(2)
C13 N11 C14 C15 -177.86(16)
C14 N11 C13 C12 79.1(2)
C13 N11 C16 N12 177.80(15)
C13 N11 C16 C17 -3.4(2)
C16 N11 C13 C12 -97.8(2)
C14 N11 C16 N12 0.24(19)
C14 N11 C16 C17 179.06(17)
C16 N11 C14 N13 179.52(17)
C16 N11 C14 C15 -0.46(19)
C15 N12 C16 N11 0.07(19)
C15 N12 C16 C17 -178.74(18)
C16 N12 C15 C14 -0.4(2)
O12 N13 C14 N11 -7.1(2)
O12 N13 C14 C15 172.92(19)
O13 N13 C14 N11 173.08(18)
O13 N13 C14 C15 -6.9(2)
C23 N21 C24 N23 -0.5(3)
C23 N21 C24 C25 178.28(17)
C24 N21 C23 C22 78.6(2)
C23 N21 C26 N22 -178.24(16)
C23 N21 C26 C27 0.5(2)
C26 N21 C23 C22 -104.36(19)
C24 N21 C26 N22 -0.6(2)
C24 N21 C26 C27 178.17(17)
C26 N21 C24 N23 -178.00(17)
C26 N21 C24 C25 0.8(2)
C25 N22 C26 N21 0.2(2)
C25 N22 C26 C27 -178.59(17)
C26 N22 C25 C24 0.3(2)
O22 N23 C24 N21 -4.4(2)
O22 N23 C24 C25 177.1(2)
O23 N23 C24 N21 174.86(19)
O23 N23 C24 C25 -3.6(3)
Cl1 C11 C12 O11 178.33(13)
Cl1 C11 C12 C13 58.69(19)
O11 C12 C13 N11 50.51(19)
C11 C12 C13 N11 167.24(14)
N11 C14 C15 N12 0.5(2)
N13 C14 C15 N12 -179.46(17)
Cl2 C21 C22 O21 71.3(2)
Cl2 C21 C22 C23 -171.55(15)
O21 C22 C23 N21 -179.62(14)
C21 C22 C23 N21 60.0(2)
N21 C24 C25 N22 -0.7(2)
N23 C24 C25 N22 178.05(18)
